data_2202223
loop_
_publ_author_name
'Sheng-Lou Deng'
'Ru-Yu Chen'
'Xue-Bing Leng'
'Lin-Hong Weng'

_publ_section_title 5-Ethyl-6-oxo-4-thioxo-1,3,2-oxazaphospholidino[3,2-<i>a</i>][1,3,2]benzodiazaphosphorine
_journal_issue 3
_journal_name_full 'Acta Crystallographica Section E'
_journal_page_first o285
_journal_page_last o287
_journal_paper_doi 10.1107/S1600536803002290
_journal_volume 59
_journal_year 2003
_chemical_formula_iupac 'C11 H13 N2 O2 P S'
_chemical_formula_moiety 'C11 H13 N2 O2 P S'
_chemical_formula_sum 'C11 H13 N2 O2 P S'
_chemical_formula_weight 268.26
_chemical_melting_point 384
_chemical_name_systematic
;
5-Ethyl-6-oxo-4-thioxo-1,3,2-
oxazaphospholidino[3,2-a][1,3,2]benzodiazaphosphorine
;
_space_group_IT_number 2
_symmetry_cell_setting triclinic
_symmetry_space_group_name_Hall '-P 1'
_symmetry_space_group_name_H-M 'P -1'
_atom_sites_solution_hydrogens geom
_atom_sites_solution_primary direct
_atom_sites_solution_secondary difmap
_audit_creation_method SHELXL-97
_cell_angle_alpha 61.633(2)
_cell_angle_beta 78.828(2)
_cell_angle_gamma 83.139(2)
_cell_formula_units_Z 2
_cell_length_a 6.9347(7)
_cell_length_b 9.9827(10)
_cell_length_c 10.4868(11)
_cell_measurement_reflns_used 231
_cell_measurement_temperature 298(2)
_cell_measurement_theta_max 22.80
_cell_measurement_theta_min 2.80
_cell_volume 626.38(11)
_computing_cell_refinement SMART
_computing_data_collection 'SMART (Bruker, 1997)'
_computing_data_reduction 'SHELXTL (Bruker, 1997)'
_computing_molecular_graphics SHELXTL
_computing_publication_material SHELXTL
_computing_structure_refinement 'SHELXL97 (Sheldrick, 1997)'
_computing_structure_solution 'SHELXS-7 (Sheldrick, 1997)'
_diffrn_ambient_temperature 298(2)
_diffrn_measured_fraction_theta_full 0.993
_diffrn_measured_fraction_theta_max 0.993
_diffrn_measurement_device_type 'Bruker CCD area-detector'
_diffrn_measurement_method '\f and \w'
_diffrn_radiation_monochromator graphite
_diffrn_radiation_source 'fine-focus sealed tube'
_diffrn_radiation_type MoK\a
_diffrn_radiation_wavelength 0.71073
_diffrn_reflns_av_R_equivalents 0.0166
_diffrn_reflns_av_sigmaI/netI 0.0193
_diffrn_reflns_limit_h_max 6
_diffrn_reflns_limit_h_min -8
_diffrn_reflns_limit_k_max 11
_diffrn_reflns_limit_k_min -11
_diffrn_reflns_limit_l_max 12
_diffrn_reflns_limit_l_min -12
_diffrn_reflns_number 2621
_diffrn_reflns_theta_full 25.02
_diffrn_reflns_theta_max 25.02
_diffrn_reflns_theta_min 2.23
_diffrn_standards_decay_% 0
_diffrn_standards_interval_count 0
_diffrn_standards_interval_time 0
_diffrn_standards_number 0
_exptl_absorpt_coefficient_mu 0.377
_exptl_absorpt_correction_T_max 0.927
_exptl_absorpt_correction_T_min 0.564
_exptl_absorpt_correction_type multi-scan
_exptl_absorpt_process_details '(SADABS; Sheldrick, 1996)'
_exptl_crystal_colour colourless
_exptl_crystal_density_diffrn 1.422
_exptl_crystal_density_method 'not measured'
_exptl_crystal_description prism
_exptl_crystal_F_000 280
_exptl_crystal_size_max 0.30
_exptl_crystal_size_mid 0.25
_exptl_crystal_size_min 0.20
_refine_diff_density_max 0.441
_refine_diff_density_min -0.286
_refine_ls_extinction_method none
_refine_ls_goodness_of_fit_ref 1.043
_refine_ls_hydrogen_treatment constr
_refine_ls_matrix_type full
_refine_ls_number_parameters 154
_refine_ls_number_reflns 2208
_refine_ls_number_restraints 0
_refine_ls_restrained_S_all 1.043
_refine_ls_R_factor_all 0.0472
_refine_ls_R_factor_gt 0.0414
_refine_ls_shift/su_max <0.001
_refine_ls_shift/su_mean 0.000
_refine_ls_structure_factor_coef Fsqd
_refine_ls_weighting_details 'calc w = 1/[\s^2^(Fo^2^)+(0.0718P)^2^+0.2182P] where P = (Fo^2^+2Fc^2^)/3'
_refine_ls_weighting_scheme calc
_refine_ls_wR_factor_gt 0.1127
_refine_ls_wR_factor_ref 0.1184
_reflns_number_gt 1940
_reflns_number_total 2208
_reflns_threshold_expression I>2\s(1)
_cod_data_source_file ww6058.cif
_cod_data_source_block 2
_cod_depositor_comments
;
The following automatic conversions were performed:
'_symmetry_cell_setting' value 'Triclinic' changed to 'triclinic'
according to '/home/saulius/struct/CIF-dictionaries/cif_core.dic'
dictionary named 'cif_core.dic' version 2.4.1 from 2010-06-29.

Automatic conversion script
Id: cif_fix_enum 1527 2010-12-29 10:47:43Z saulius 

The following automatic conversions were performed:

'_symmetry_cell_setting' value 'Triclinic' changed to 'triclinic'
according to /home/saulius/struct/CIF-dictionaries/cif_core.dic
dictionary named 'cif_core.dic' version 2.4.1 from 2010-06-29.

Automatic conversion script
Id: cif_fix_values 1715 2011-07-08 13:25:40Z adriana 
;
_cod_database_code 2202223
_cod_database_fobs_code 2202223

loop_
_symmetry_equiv_pos_as_xyz
'x, y, z'
'-x, -y, -z'

loop_
_atom_site_label
_atom_site_fract_x
_atom_site_fract_y
_atom_site_fract_z
_atom_site_U_iso_or_equiv
_atom_site_adp_type
_atom_site_calc_flag
_atom_site_refinement_flags
_atom_site_occupancy
_atom_site_disorder_assembly
_atom_site_disorder_group
_atom_site_type_symbol
P1 0.06801(8) 0.80308(6) 0.79721(6) 0.0400(2) Uani d . 1 . . P
S1 0.26105(11) 0.69681(8) 0.71926(8) 0.0618(2) Uani d . 1 . . S
N1 0.0079(2) 0.98408(19) 0.6938(2) 0.0389(4) Uani d . 1 . . N
N2 0.1231(3) 0.80694(19) 0.94467(19) 0.0370(4) Uani d . 1 . . N
O1 -0.1457(3) 0.73971(18) 0.8365(2) 0.0553(5) Uani d . 1 . . O
O2 0.2619(2) 0.92484(17) 1.04101(17) 0.0478(4) Uani d . 1 . . O
C1 0.1140(3) 1.1021(2) 0.6810(2) 0.0366(5) Uani d . 1 . . C
C2 0.1124(4) 1.2465(3) 0.5611(3) 0.0487(6) Uani d . 1 . . C
H2A 0.0372 1.2669 0.4891 0.058 Uiso calc R 1 . . H
C3 0.2226(4) 1.3591(3) 0.5493(3) 0.0561(6) Uani d . 1 . . C
H3A 0.2189 1.4560 0.4701 0.067 Uiso calc R 1 . . H
C4 0.3392(4) 1.3299(3) 0.6543(3) 0.0530(6) Uani d . 1 . . C
H4A 0.4175 1.4052 0.6433 0.064 Uiso calc R 1 . . H
C5 0.3374(3) 1.1884(3) 0.7744(3) 0.0430(5) Uani d . 1 . . C
H5A 0.4141 1.1690 0.8453 0.052 Uiso calc R 1 . . H
C6 0.2228(3) 1.0737(2) 0.7917(2) 0.0347(4) Uani d . 1 . . C
C7 0.2058(3) 0.9315(2) 0.9349(2) 0.0347(4) Uani d . 1 . . C
C8 -0.1996(3) 1.0010(3) 0.6726(3) 0.0468(6) Uani d . 1 . . C
H8A -0.2102 1.0033 0.5807 0.056 Uiso calc R 1 . . H
H8B -0.2600 1.0937 0.6728 0.056 Uiso calc R 1 . . H
C9 -0.2951(3) 0.8625(3) 0.8012(3) 0.0539(6) Uani d . 1 . . C
H9A -0.3404 0.8821 0.8845 0.065 Uiso calc R 1 . . H
H9B -0.4068 0.8356 0.7759 0.065 Uiso calc R 1 . . H
C10 0.1155(3) 0.6633(2) 1.0859(3) 0.0458(5) Uani d . 1 . . C
H10A 0.0252 0.5955 1.0870 0.055 Uiso calc R 1 . . H
H10B 0.0641 0.6869 1.1661 0.055 Uiso calc R 1 . . H
C11 0.3120(4) 0.5822(3) 1.1112(3) 0.0571(6) Uani d . 1 . . C
H11A 0.2974 0.4910 1.2034 0.086 Uiso calc R 1 . . H
H11B 0.4015 0.6475 1.1128 0.086 Uiso calc R 1 . . H
H11C 0.3626 0.5561 1.0336 0.086 Uiso calc R 1 . . H

loop_
_atom_site_aniso_label
_atom_site_aniso_U_11
_atom_site_aniso_U_22
_atom_site_aniso_U_33
_atom_site_aniso_U_12
_atom_site_aniso_U_13
_atom_site_aniso_U_23
P1 0.0423(3) 0.0377(3) 0.05(6) 0.0003(2) -0.0154(2) -0.0236(3)
S1 0.0722(5) 0.0643(4) 0.0704(5) 0.0241(3) -0.0284(4) -0.0482(4)
N1 0.0352(9) 0.0402(10) 0.0464(10) 0.0015(7) -0.0149(7) -0.0217(8)
N2 0.0393(9) 0.0336(9) 0.0401(9) -0.0027(7) -0.0090(7) -0.0173(8)
O1 0.0529(10) 0.0480(9) 0.0706(12) -0.0096(8) -0.0199(8) -0.0266(9)
O2 0.0617(10) 0.0467(9) 0.0433(9) -0.0040(7) -0.0186(7) -0.0232(7)
C1 0.0341(10) 0.0385(11) 0.0391(11) 0.0002(8) -0.0050(8) -0.0201(9)
C2 0.0542(14) 0.0473(13) 0.0404(12) -0.0027(11) -0.0120(10) -0.0150(10)
C3 0.0648(16) 0.0425(13) 0.0475(13) -0.0075(12) -0.0064(11) -0.0098(11)
C4 0.0525(14) 0.0456(13) 0.0576(15) -0.0166(11) -0.0006(11) -0.0208(11)
C5 0.0385(11) 0.0441(12) 0.0487(13) -0.0067(9) -0.0055(9) -0.0228(10)
C6 0.0308(10) 0.0369(11) 0.0378(11) 0.0000(8) -0.0039(8) -0.0193(9)
C7 0.0292(10) 0.0373(10) 0.0401(11) 0.0002(8) -0.0059(8) -0.0201(9)
C8 0.0357(11) 0.0575(14) 0.0539(13) 0.0035(10) -0.0168(10) -0.0287(12)
C9 0.0410(13) 0.0673(16) 0.0661(16) -0.0062(11) -0.0113(11) -0.0391(14)
C10 0.0522(13) 0.0377(11) 0.0439(12) -0.0063(10) -0.0063(10) -0.0154(10)
C11 0.0637(16) 0.0437(13) 0.0572(15) 0.0071(11) -0.0180(12) -0.0170(11)

loop_
_atom_type_symbol
_atom_type_description
_atom_type_scat_dispersion_real
_atom_type_scat_dispersion_imag
_atom_type_scat_source
C C 0.0033 0.0016 'International Tables Vol C Tables 4.2.6.8 and 6.1.1.4'
H H 0.0000 0.0000 'International Tables Vol C Tables 4.2.6.8 and 6.1.1.4'
N N 0.0061 0.0033 'International Tables Vol C Tables 4.2.6.8 and 6.1.1.4'
O O 0.0106 0.0060 'International Tables Vol C Tables 4.2.6.8 and 6.1.1.4'
P P 0.1023 0.0942 'International Tables Vol C Tables 4.2.6.8 and 6.1.1.4'
S S 0.1246 0.1234 'International Tables Vol C Tables 4.2.6.8 and 6.1.1.4'

loop_
_geom_angle_atom_site_label_1
_geom_angle_atom_site_label_2
_geom_angle_atom_site_label_3
_geom_angle
O1 P1 N1 96.62(9)
O1 P1 N2 108.83(10)
N1 P1 N2 102.08(9)
O1 P1 S1 113.05(7)
N1 P1 S1 120.73(8)
N2 P1 S1 113.68(7)
C1 N1 C8 123.70(17)
C1 N1 P1 121.12(14)
C8 N1 P1 110.81(14)
C7 N2 C10 117.76(17)
C7 N2 P1 122.34(14)
C10 N2 P1 119.04(14)
C9 O1 P1 111.43(14)
C2 C1 N1 121.13(19)
C2 C1 C6 119.7(2)
N1 C1 C6 119.21(18)
C3 C2 C1 119.9(2)
C3 C2 H2A 120.1
C1 C2 H2A 120.1
C2 C3 C4 120.9(2)
C2 C3 H3A 119.6
C4 C3 H3A 119.6
C5 C4 C3 119.3(2)
C5 C4 H4A 120.4
C3 C4 H4A 120.4
C4 C5 C6 121.1(2)
C4 C5 H5A 119.4
C6 C5 H5A 119.4
C5 C6 C1 119.04(19)
C5 C6 C7 117.71(18)
C1 C6 C7 122.95(18)
O2 C7 N2 120.52(19)
O2 C7 C6 121.29(18)
N2 C7 C6 118.18(18)
N1 C8 C9 104.33(18)
N1 C8 H8A 110.9
C9 C8 H8A 110.9
N1 C8 H8B 110.9
C9 C8 H8B 110.9
H8A C8 H8B 108.9
O1 C9 C8 106.62(19)
O1 C9 H9A 110.4
C8 C9 H9A 110.4
O1 C9 H9B 110.4
C8 C9 H9B 110.4
H9A C9 H9B 108.6
N2 C10 C11 113.49(19)
N2 C10 H10A 108.9
C11 C10 H10A 108.9
N2 C10 H10B 108.9
C11 C10 H10B 108.9
H10A C10 H10B 107.7
C10 C11 H11A 109.5
C10 C11 H11B 109.5
H11A C11 H11B 109.5
C10 C11 H11C 109.5
H11A C11 H11C 109.5
H11B C11 H11C 109.5

loop_
_geom_bond_atom_site_label_1
_geom_bond_atom_site_label_2
_geom_bond_site_symmetry_2
_geom_bond_distance
_geom_bond_publ_flag
P1 O1 . 1.5827(17) ?
P1 N1 . 1.6577(18) ?
P1 N2 . 1.6815(18) ?
P1 S1 . 1.9095(9) ?
N1 C1 . 1.402(3) ?
N1 C8 . 1.476(3) ?
N2 C7 . 1.383(3) ?
N2 C10 . 1.491(3) ?
O1 C9 . 1.459(3) ?
O2 C7 . 1.218(3) ?
C1 C2 . 1.393(3) ?
C1 C6 . 1.404(3) ?
C2 C3 . 1.378(4) ?
C2 H2A . 0.9300 ?
C3 C4 . 1.390(4) ?
C3 H3A . 0.9300 ?
C4 C5 . 1.374(3) ?
C4 H4A . 0.9300 ?
C5 C6 . 1.393(3) ?
C5 H5A . 0.9300 ?
C6 C7 . 1.493(3) ?
C8 C9 . 1.506(4) ?
C8 H8A . 0.9700 ?
C8 H8B . 0.9700 ?
C9 H9A . 0.9700 ?
C9 H9B . 0.9700 ?
C10 C11 . 1.502(3) ?
C10 H10A . 0.9700 ?
C10 H10B . 0.9700 ?
C11 H11A . 0.9600 ?
C11 H11B . 0.9600 ?
C11 H11C . 0.9600 ?

loop_
_cod_related_entry_id
_cod_related_entry_database
_cod_related_entry_code
1 ChemSpider 9498082
